data_8000013
loop_
_publ_author_name
'Dongbin Dang'
'Chunlin Ni'
'Yan Bai'
'Zhengfang Tian'
'Zhaoping Ni'
'Lili Wen'
'Qingjin Meng'
'Song Gao'

_publ_section_title
;
 Peculiar Magnetic Transition Behaviour Around 208 K in One-dimensional
 Nickel(III) Chain Complex [1-(4'-Vinylbenzyl)pyridinium][Ni(mnt)2]
 (mnt2-- \\db Maleonitriledithiolate)
;
_journal_issue 5
_journal_name_full 'Chemistry Letters'
_journal_page_first 680
_journal_paper_doi 10.1246/cl.2005.680
_journal_volume 34
_journal_year 2005
_chemical_formula_moiety 'C14 H14 N, C8 N4 Ni S4'
_chemical_formula_sum 'C22 H14 N5 Ni S4'
_chemical_formula_weight 535.33
_space_group_IT_number 14
_symmetry_cell_setting monoclinic
_symmetry_space_group_name_Hall '-P 2ybc'
_symmetry_space_group_name_H-M 'P 1 21/c 1'
_atom_sites_solution_hydrogens geom
_atom_sites_solution_primary direct
_atom_sites_solution_secondary difmap
_audit_creation_method SHELXL-97
_cell_angle_alpha 90.00
_cell_angle_beta 103.00(1)
_cell_angle_gamma 90.00
_cell_formula_units_Z 4
_cell_length_a 12.168(3)
_cell_length_b 27.046(7)
_cell_length_c 7.354(2)
_cell_measurement_reflns_used 822
_cell_measurement_temperature 293(2)
_cell_measurement_theta_max 21.347
_cell_measurement_theta_min 2.285
_cell_volume 2358.1(11)
_computing_cell_refinement 'SMART(Bruker, 2000)'
_computing_data_collection 'SMART(Bruker, 2000)'
_computing_data_reduction 'SAINT(Bruker, 2000)'
_computing_molecular_graphics 'SHELXTL(Bruker, 2000)'
_computing_publication_material 'SHELXTL(Bruker, 2000)'
_computing_structure_refinement 'SHELXTL(Bruker, 2000)'
_computing_structure_solution 'SHELXTL(Bruker, 2000)'
_diffrn_ambient_temperature 293(2)
_diffrn_measured_fraction_theta_full 0.977
_diffrn_measured_fraction_theta_max 0.977
_diffrn_measurement_device_type 'CCD area detector'
_diffrn_measurement_method 'phi and omega scans'
_diffrn_radiation_monochromator graphite
_diffrn_radiation_source 'fine-focus sealed tube'
_diffrn_radiation_type MoK\a
_diffrn_radiation_wavelength 0.71073
_diffrn_reflns_av_R_equivalents 0.0878
_diffrn_reflns_av_sigmaI/netI 0.0962
_diffrn_reflns_limit_h_max 14
_diffrn_reflns_limit_h_min -12
_diffrn_reflns_limit_k_max 30
_diffrn_reflns_limit_k_min -31
_diffrn_reflns_limit_l_max 8
_diffrn_reflns_limit_l_min -8
_diffrn_reflns_number 10863
_diffrn_reflns_theta_full 25.00
_diffrn_reflns_theta_max 25.00
_diffrn_reflns_theta_min 1.88
_exptl_absorpt_coefficient_mu 1.197
_exptl_absorpt_correction_T_max 0.856
_exptl_absorpt_correction_T_min 0.806
_exptl_absorpt_correction_type multi-scan
_exptl_absorpt_process_details 'SADABS,(Bruker, 2000)'
_exptl_crystal_colour 'dark red'
_exptl_crystal_density_diffrn 1.508
_exptl_crystal_density_method 'not measured'
_exptl_crystal_description rod
_exptl_crystal_F_000 1092
_exptl_crystal_size_max 0.30
_exptl_crystal_size_mid 0.15
_exptl_crystal_size_min 0.13
_refine_diff_density_max 0.894
_refine_diff_density_min -0.746
_refine_diff_density_rms 0.122
_refine_ls_extinction_method none
_refine_ls_goodness_of_fit_ref 1.003
_refine_ls_hydrogen_treatment constr
_refine_ls_matrix_type full
_refine_ls_number_parameters 298
_refine_ls_number_reflns 4066
_refine_ls_number_restraints 1
_refine_ls_restrained_S_all 1.003
_refine_ls_R_factor_all 0.1403
_refine_ls_R_factor_gt 0.0762
_refine_ls_shift/su_max 0.000
_refine_ls_shift/su_mean 0.000
_refine_ls_structure_factor_coef Fsqd
_refine_ls_weighting_details 'calc w=1/[\s^2^(Fo^2^)+(0.0750P)^2^+0.0000P] where P=(Fo^2^+2Fc^2^)/3'
_refine_ls_weighting_scheme calc
_refine_ls_wR_factor_gt 0.1580
_refine_ls_wR_factor_ref 0.1795
_reflns_number_gt 2237
_reflns_number_total 4066
_reflns_threshold_expression >2sigma(I)
_cod_original_sg_symbol_H-M 'P 21/c'
_cod_database_code 8000013

loop_
_symmetry_equiv_pos_as_xyz
'x, y, z'
'-x, y+1/2, -z+1/2'
'-x, -y, -z'
'x, -y-1/2, z-1/2'

loop_
_atom_site_label
_atom_site_type_symbol
_atom_site_fract_x
_atom_site_fract_y
_atom_site_fract_z
_atom_site_U_iso_or_equiv
_atom_site_adp_type
_atom_site_occupancy
_atom_site_symmetry_multiplicity
_atom_site_calc_flag
_atom_site_refinement_flags
_atom_site_disorder_assembly
_atom_site_disorder_group
S3 S 0.09299(13) 0.18010(7) 0.3501(3) 0.0658(6) Uani 1 1 d . . .
Ni1 Ni 0.23203(6) 0.22829(3) 0.45645(12) 0.0555(3) Uani 1 1 d . . .
S1 S 0.36786(14) 0.27840(6) 0.5630(3) 0.0628(5) Uani 1 1 d . . .
S2 S 0.11644(13) 0.28745(7) 0.3690(3) 0.0649(5) Uani 1 1 d . . .
S4 S 0.34292(13) 0.16749(7) 0.5546(3) 0.0635(5) Uani 1 1 d . . .
N1 N 0.4317(6) 0.4112(3) 0.6234(11) 0.107(2) Uani 1 1 d . . .
N2 N 0.0918(5) 0.4222(2) 0.3724(10) 0.097(2) Uani 1 1 d . . .
N3 N 0.0044(6) 0.0509(3) 0.3425(11) 0.108(2) Uani 1 1 d . . .
N4 N 0.3390(6) 0.0323(3) 0.6147(11) 0.101(2) Uani 1 1 d . . .
N5 N 0.7250(5) 0.0647(2) 0.6204(9) 0.0686(16) Uani 1 1 d . . .
C1 C 0.3757(6) 0.3774(3) 0.5755(11) 0.070(2) Uani 1 1 d . . .
C2 C 0.3088(5) 0.3347(2) 0.5220(9) 0.0561(17) Uani 1 1 d . . .
C3 C 0.1933(5) 0.3391(2) 0.4367(9) 0.0571(17) Uani 1 1 d . . .
C4 C 0.1386(6) 0.3855(3) 0.4022(10) 0.067(2) Uani 1 1 d . . .
C5 C 0.0687(6) 0.0827(3) 0.3731(11) 0.075(2) Uani 1 1 d . . .
C6 C 0.1457(5) 0.1232(2) 0.4136(9) 0.0617(18) Uani 1 1 d . . .
C7 C 0.2581(5) 0.1174(3) 0.5030(10) 0.0637(19) Uani 1 1 d . . .
C8 C 0.3031(6) 0.0698(3) 0.5640(12) 0.076(2) Uani 1 1 d . . .
C9 C 0.8201(6) 0.0487(3) 0.7326(14) 0.090(3) Uani 1 1 d . . .
H9A H 0.8879 0.0531 0.6965 0.108 Uiso 1 1 calc R . .
C10 C 0.8212(9) 0.0264(3) 0.8946(16) 0.109(3) Uani 1 1 d . . .
H10A H 0.8890 0.0150 0.9674 0.131 Uiso 1 1 calc R . .
C11 C 0.7239(10) 0.0202(3) 0.9549(14) 0.104(3) Uani 1 1 d . . .
H11A H 0.7234 0.0061 1.0701 0.125 Uiso 1 1 calc R . .
C12 C 0.6260(9) 0.0361(4) 0.8346(18) 0.119(4) Uani 1 1 d . . .
H12A H 0.5570 0.0312 0.8663 0.143 Uiso 1 1 calc R . .
C13 C 0.6289(7) 0.0581(3) 0.6760(15) 0.103(3) Uani 1 1 d . . .
H13A H 0.5618 0.0693 0.6002 0.124 Uiso 1 1 calc R . .
C14 C 0.7249(6) 0.0897(3) 0.4431(11) 0.080(2) Uani 1 1 d . . .
H14A H 0.6572 0.0805 0.3521 0.096 Uiso 1 1 calc R . .
H14B H 0.7892 0.0783 0.3970 0.096 Uiso 1 1 calc R . .
C15 C 0.7298(5) 0.1443(3) 0.4609(9) 0.0648(19) Uani 1 1 d . A .
C16 C 0.8316(5) 0.1699(3) 0.5128(10) 0.073(2) Uani 1 1 d . . .
H16A H 0.8989 0.1523 0.5412 0.088 Uiso 1 1 calc R . .
C17 C 0.8343(6) 0.2193(3) 0.5224(11) 0.073(2) Uani 1 1 d . A .
H17A H 0.9040 0.2350 0.5563 0.088 Uiso 1 1 calc R . .
C18 C 0.7373(6) 0.2484(3) 0.4837(10) 0.067(2) Uani 1 1 d . . .
C19 C 0.6363(6) 0.2223(3) 0.4383(11) 0.077(2) Uani 1 1 d . A .
H19A H 0.5688 0.2398 0.4163 0.093 Uiso 1 1 calc R . .
C20 C 0.6325(6) 0.1729(3) 0.4251(11) 0.079(2) Uani 1 1 d . . .
H20A H 0.5628 0.1574 0.3909 0.095 Uiso 1 1 calc R A .
C21 C 0.7404(10) 0.3015(4) 0.4928(14) 0.099(3) Uani 0.50 1 d PD A 1
H21B H 0.6699 0.3152 0.4900 0.119 Uiso 0.50 1 calc PR A 1
C22 C 0.8111(15) 0.3319(7) 0.503(2) 0.108(6) Uani 0.50 1 d PD A 1
H22B H 0.8851 0.3225 0.5066 0.130 Uiso 0.50 1 calc PR A 1
H22A H 0.7929 0.3652 0.5071 0.163 Uiso 0.50 1 calc PR A 1
C21' C 0.7404(10) 0.3015(4) 0.4928(14) 0.099(3) Uani 0.50 1 d PD A 2
H21A H 0.8126 0.3135 0.5421 0.119 Uiso 0.50 1 calc PR A 2
C22' C 0.6741(16) 0.3335(7) 0.453(3) 0.114(7) Uani 0.50 1 d PD A 2
H22C H 0.5988 0.3261 0.4023 0.136 Uiso 0.50 1 calc PR A 2
H22D H 0.6969 0.3663 0.4724 0.171 Uiso 0.50 1 calc PR A 2

loop_
_atom_site_aniso_label
_atom_site_aniso_U_11
_atom_site_aniso_U_22
_atom_site_aniso_U_33
_atom_site_aniso_U_23
_atom_site_aniso_U_13
_atom_site_aniso_U_12
S3 0.0322(9) 0.0802(13) 0.0818(14) -0.0030(10) 0.0063(9) -0.0025(9)
Ni1 0.0303(5) 0.0733(6) 0.0623(6) -0.0036(5) 0.0092(4) 0.0002(4)
S1 0.0323(9) 0.0748(12) 0.0774(13) -0.0029(10) 0.0040(8) 0.0017(8)
S2 0.0329(9) 0.0820(12) 0.0756(13) -0.0008(10) 0.0035(9) 0.0024(9)
S4 0.0341(9) 0.0743(12) 0.0803(14) -0.0034(10) 0.0091(9) 0.0010(9)
N1 0.071(5) 0.075(5) 0.164(7) -0.005(5) 0.002(5) -0.003(4)
N2 0.061(4) 0.082(5) 0.134(6) 0.010(4) -0.005(4) 0.012(4)
N3 0.077(5) 0.088(5) 0.153(7) -0.013(5) 0.009(5) -0.021(4)
N4 0.064(5) 0.079(5) 0.155(7) -0.001(5) 0.015(5) 0.004(4)
N5 0.041(3) 0.071(4) 0.094(5) 0.000(4) 0.016(3) -0.004(3)
C1 0.046(4) 0.058(5) 0.102(6) 0.000(4) 0.006(4) 0.006(4)
C2 0.042(4) 0.065(4) 0.061(4) 0.002(4) 0.012(3) 0.004(4)
C3 0.044(4) 0.069(5) 0.055(4) 0.005(4) 0.004(3) 0.006(4)
C4 0.041(4) 0.076(5) 0.080(5) 0.002(4) 0.007(4) -0.001(4)
C5 0.055(5) 0.074(6) 0.093(6) 0.001(5) 0.011(4) 0.009(4)
C6 0.042(4) 0.072(5) 0.072(5) -0.018(4) 0.014(3) -0.013(4)
C7 0.049(4) 0.064(5) 0.080(5) -0.006(4) 0.018(4) 0.004(4)
C8 0.046(4) 0.071(6) 0.112(7) -0.013(5) 0.017(4) -0.006(4)
C9 0.048(5) 0.084(6) 0.131(8) 0.006(6) 0.008(5) 0.004(4)
C10 0.084(7) 0.099(7) 0.126(9) 0.030(6) -0.019(6) 0.004(6)
C11 0.125(9) 0.074(6) 0.113(8) 0.011(5) 0.029(8) -0.003(6)
C12 0.080(7) 0.125(8) 0.166(11) 0.039(8) 0.054(8) -0.001(6)
C13 0.047(5) 0.123(7) 0.143(9) 0.034(7) 0.028(5) 0.006(5)
C14 0.057(5) 0.096(6) 0.089(6) -0.007(5) 0.019(4) -0.005(4)
C15 0.045(4) 0.078(5) 0.071(5) 0.000(4) 0.012(4) -0.003(4)
C16 0.033(4) 0.087(6) 0.095(6) 0.010(5) 0.006(4) 0.007(4)
C17 0.037(4) 0.090(6) 0.090(6) 0.018(5) 0.006(4) -0.002(4)
C18 0.055(5) 0.081(5) 0.064(5) 0.005(4) 0.008(4) -0.002(4)
C19 0.042(4) 0.100(7) 0.087(6) -0.010(5) 0.009(4) 0.006(4)
C20 0.030(4) 0.098(6) 0.109(7) -0.015(5) 0.012(4) -0.008(4)
C21 0.096(8) 0.098(9) 0.099(8) 0.001(6) 0.014(7) -0.001(6)
C22 0.093(15) 0.140(18) 0.094(14) 0.006(13) 0.025(12) 0.019(15)
C21' 0.096(8) 0.098(9) 0.099(8) 0.001(6) 0.014(7) -0.001(6)
C22' 0.106(16) 0.105(15) 0.124(17) 0.020(13) 0.012(13) 0.016(14)

loop_
_atom_type_symbol
_atom_type_description
_atom_type_scat_dispersion_real
_atom_type_scat_dispersion_imag
_atom_type_scat_source
C C 0.0033 0.0016 'International Tables Vol C Tables 4.2.6.8 and 6.1.1.4'
H H 0.0000 0.0000 'International Tables Vol C Tables 4.2.6.8 and 6.1.1.4'
N N 0.0061 0.0033 'International Tables Vol C Tables 4.2.6.8 and 6.1.1.4'
S S 0.1246 0.1234 'International Tables Vol C Tables 4.2.6.8 and 6.1.1.4'
Ni Ni 0.3393 1.1124 'International Tables Vol C Tables 4.2.6.8 and 6.1.1.4'

loop_
_geom_angle_atom_site_label_1
_geom_angle_atom_site_label_2
_geom_angle_atom_site_label_3
_geom_angle
C6 S3 Ni1 103.5(2)
S2 Ni1 S3 86.17(7)
S2 Ni1 S1 92.17(7)
S3 Ni1 S1 178.27(7)
S2 Ni1 S4 176.93(8)
S3 Ni1 S4 92.39(7)
S1 Ni1 S4 89.25(7)
C2 S1 Ni1 104.1(2)
C3 S2 Ni1 104.3(2)
C7 S4 Ni1 103.5(2)
C9 N5 C13 117.7(7)
C9 N5 C14 121.7(7)
C13 N5 C14 120.5(7)
N1 C1 C2 178.0(8)
C3 C2 C1 120.5(6)
C3 C2 S1 120.0(5)
C1 C2 S1 119.5(5)
C2 C3 C4 122.4(6)
C2 C3 S2 119.4(5)
C4 C3 S2 118.2(5)
N2 C4 C3 178.1(7)
N3 C5 C6 177.9(8)
C7 C6 C5 122.8(7)
C7 C6 S3 120.5(5)
C5 C6 S3 116.7(5)
C6 C7 C8 121.2(6)
C6 C7 S4 120.1(6)
C8 C7 S4 118.6(5)
N4 C8 C7 179.1(9)
C10 C9 N5 122.2(8)
C10 C9 H9A 118.9
N5 C9 H9A 118.9
C9 C10 C11 120.7(9)
C9 C10 H10A 119.6
C11 C10 H10A 119.6
C10 C11 C12 116.0(9)
C10 C11 H11A 122.0
C12 C11 H11A 122.0
C13 C12 C11 121.1(9)
C13 C12 H12A 119.4
C11 C12 H12A 119.4
C12 C13 N5 122.1(9)
C12 C13 H13A 118.9
N5 C13 H13A 118.9
N5 C14 C15 112.8(6)
N5 C14 H14A 109.0
C15 C14 H14A 109.0
N5 C14 H14B 109.0
C15 C14 H14B 109.0
H14A C14 H14B 107.8
C20 C15 C16 116.3(7)
C20 C15 C14 121.5(7)
C16 C15 C14 122.2(7)
C17 C16 C15 121.3(7)
C17 C16 H16A 119.4
C15 C16 H16A 119.4
C16 C17 C18 122.9(7)
C16 C17 H17A 118.6
C18 C17 H17A 118.6
C19 C18 C17 115.1(7)
C19 C18 C21 122.1(8)
C17 C18 C21 122.8(8)
C20 C19 C18 122.5(7)
C20 C19 H19A 118.7
C18 C19 H19A 118.7
C19 C20 C15 121.9(7)
C19 C20 H20A 119.1
C15 C20 H20A 119.1
C22 C21 C18 135.2(16)
C22 C21 H21B 112.4
C18 C21 H21B 112.4
C21 C22 H22B 120.0
C21 C22 H22A 120.0
H22B C22 H22A 120.0
H22C C22' H22D 120.0

loop_
_geom_bond_atom_site_label_1
_geom_bond_atom_site_label_2
_geom_bond_distance
S3 C6 1.692(7)
S3 Ni1 2.1396(18)
Ni1 S2 2.1319(19)
Ni1 S1 2.1446(18)
Ni1 S4 2.1465(19)
S1 C2 1.681(6)
S2 C3 1.692(7)
S4 C7 1.694(7)
N1 C1 1.147(8)
N2 C4 1.141(8)
N3 C5 1.150(8)
N4 C8 1.136(8)
N5 C9 1.334(9)
N5 C13 1.335(9)
N5 C14 1.468(8)
C1 C2 1.417(9)
C2 C3 1.409(8)
C3 C4 1.416(9)
C5 C6 1.430(10)
C6 C7 1.387(9)
C7 C8 1.429(10)
C9 C10 1.332(11)
C9 H9A 0.9300
C10 C11 1.365(12)
C10 H10A 0.9300
C11 C12 1.382(12)
C11 H11A 0.9300
C12 C13 1.316(11)
C12 H12A 0.9300
C13 H13A 0.9300
C14 C15 1.485(10)
C14 H14A 0.9700
C14 H14B 0.9700
C15 C20 1.389(9)
C15 C16 1.395(9)
C16 C17 1.339(8)
C16 H16A 0.9300
C17 C18 1.393(10)
C17 H17A 0.9300
C18 C19 1.392(9)
C18 C21 1.439(13)
C19 C20 1.338(9)
C19 H19A 0.9300
C20 H20A 0.9300
C21 C22 1.178(14)
C21 H21B 0.9300
C22 H22B 0.9300
C22 H22A 0.9300
C22' H22C 0.9300
C22' H22D 0.9300
